data_2312064
loop_
_publ_author_name
'Vaksler, Yevhenii'
'Hryhoriv, Halyna V.'
'Ivanov, Vladimir V.'
'Kovalenko, Sergiy M.'
'Georgiyants, Victoriya A.'
'Langer, Thierry'

_publ_section_title
;
 Synthesis, analysis of mol-ecular and crystal structures, estimation of
 inter-molecular inter-actions and biological properties of
 1-benzyl-6-fluoro-3-[5-(4-methylcyclohexyl)-1,2,4-oxadiazol-3-yl]-7-(piperidin-1-yl)quinolin-4-one.
;
_journal_coeditor_code DX2050
_journal_issue 'Pt 3'
_journal_name_full 'Acta crystallographica. Section E, Crystallographic communications'
_journal_page_first 192
_journal_page_last 200
_journal_paper_doi 10.1107/S2056989023001305
_journal_volume 79
_journal_year 2023
_chemical_formula_iupac 'C30 H33 F N4 O2, C3 H8 O'
_chemical_formula_moiety 'C30 H33 F N4 O2, C3 H8 O'
_chemical_formula_sum 'C33 H41 F N4 O3'
_chemical_formula_weight 560.70
_chemical_melting_point 476.15
_chemical_name_common
5-[1-Benzyl-6-fluoro-7-(piperidin-1-yl)-quinolin-4(1<i>H</i>)-on-3-yl]-3-(4-methylcyclohex-1-yl)-1,2,4-oxadiazole
_chemical_name_systematic 7-(piperidin-1-yl)quinolin-4-one
_space_group_crystal_system triclinic
_space_group_IT_number 2
_space_group_name_Hall '-P 1'
_space_group_name_H-M_alt 'P -1'
_atom_sites_solution_hydrogens mixed
_atom_sites_solution_primary direct
_audit_creation_method
;
Olex2 1.5
(compiled 2022.04.07 svn.rca3783a0 for OlexSys, GUI svn.r6498)
;
_cell_angle_alpha 68.650(8)
_cell_angle_beta 89.473(6)
_cell_angle_gamma 78.976(6)
_cell_formula_units_Z 2
_cell_length_a 9.9499(6)
_cell_length_b 11.2976(9)
_cell_length_c 14.9913(12)
_cell_measurement_reflns_used 2589
_cell_measurement_temperature 296.15
_cell_measurement_theta_max 28.2150
_cell_measurement_theta_min 3.9460
_cell_volume 1537.2(2)
_computing_cell_refinement
;
CrysAlisPro (Rigaku OD, 2021)
;
_computing_data_collection
;
CrysAlisPro (Rigaku OD, 2021)
;
_computing_data_reduction
;
CrysAlisPro (Rigaku OD, 2021)
;
_computing_molecular_graphics
;
Olex2 (Dolomanov <i>et al.</i>,  2009)
;
_computing_publication_material
;
Olex2 (Dolomanov <i>et al.</i>,  2009)
;
_computing_structure_refinement
;
<i>SHELXL2019/2</i> (Sheldrick, 2015b)
;
_computing_structure_solution
;
<i>SHELXT2014/5</i> (Sheldrick, 2015a)'
;
_diffrn_ambient_temperature 296.15
_diffrn_detector 'CCD plate'
_diffrn_detector_area_resol_mean 10.3779
_diffrn_measured_fraction_theta_full 0.997
_diffrn_measured_fraction_theta_max 0.997
_diffrn_measurement_device 'four-circle diffractometer'
_diffrn_measurement_device_type 'Xcalibur, Atlas'
_diffrn_measurement_method '\w scans'
_diffrn_radiation_monochromator graphite
_diffrn_radiation_probe x-ray
_diffrn_radiation_type 'Mo K\a'
_diffrn_radiation_wavelength 0.71073
_diffrn_reflns_av_R_equivalents 0.0431
_diffrn_reflns_av_unetI/netI 0.0717
_diffrn_reflns_limit_h_max 11
_diffrn_reflns_limit_h_min -11
_diffrn_reflns_limit_k_max 13
_diffrn_reflns_limit_k_min -12
_diffrn_reflns_limit_l_max 17
_diffrn_reflns_limit_l_min -16
_diffrn_reflns_number 14562
_diffrn_reflns_theta_full 24.999
_diffrn_reflns_theta_max 24.999
_diffrn_reflns_theta_min 3.421
_diffrn_source 'fine-focus sealed X-ray tube'
_exptl_absorpt_coefficient_mu 0.082
_exptl_absorpt_correction_T_max 1.00000
_exptl_absorpt_correction_T_min 0.98623
_exptl_absorpt_correction_type multi-scan
_exptl_absorpt_process_details
;
(CrysAlisPro; Rigaku OD, 2021)
;
_exptl_crystal_colour yellow
_exptl_crystal_density_diffrn 1.211
_exptl_crystal_description block
_exptl_crystal_F_000 600
_exptl_crystal_size_max 0.18
_exptl_crystal_size_mid 0.14
_exptl_crystal_size_min 0.1
_refine_diff_density_max 0.297
_refine_diff_density_min -0.242
_refine_ls_extinction_method none
_refine_ls_goodness_of_fit_ref 0.973
_refine_ls_hydrogen_treatment constr
_refine_ls_matrix_type full
_refine_ls_number_parameters 412
_refine_ls_number_reflns 5407
_refine_ls_number_restraints 54
_refine_ls_restrained_S_all 0.990
_refine_ls_R_factor_all 0.1435
_refine_ls_R_factor_gt 0.0661
_refine_ls_shift/su_max 0.000
_refine_ls_shift/su_mean 0.000
_refine_ls_structure_factor_coef Fsqd
_refine_ls_weighting_details 'w=1/[\s^2^(Fo^2^)+(0.0881P)^2^] where P=(Fo^2^+2Fc^2^)/3'
_refine_ls_weighting_scheme calc
_refine_ls_wR_factor_gt 0.1586
_refine_ls_wR_factor_ref 0.1892
_reflns_number_gt 2707
_reflns_number_total 5407
_reflns_threshold_expression 'I > 2\s(I)'
_cod_data_source_file dx2050sup1.cif
_cod_data_source_block I
_cod_database_code 2312064
_shelx_space_group_comment
;
The symmetry employed for this shelxl refinement is uniquely defined
by the following loop, which should always be used as a source of
symmetry information in preference to the above space-group names.
They are only intended as comments.
;
_shelx_estimated_absorpt_t_min 0.985
_shelx_estimated_absorpt_t_max 0.992

loop_
_space_group_symop_operation_xyz
'x, y, z'
'-x, -y, -z'

loop_
_atom_site_type_symbol
_atom_site_label
_atom_site_fract_x
_atom_site_fract_y
_atom_site_fract_z
_atom_site_U_iso_or_equiv
_atom_site_adp_type
_atom_site_calc_flag
_atom_site_occupancy
_atom_site_disorder_assembly
_atom_site_disorder_group
F F1 0.40408(18) 0.53219(16) 1.12186(12) 0.0810(6) Uani d 1 . .
O O1 -0.1510(2) 0.7148(3) 0.59426(15) 0.0918(7) Uani d 1 . .
O O2 0.10050(19) 0.6960(2) 0.82423(13) 0.0688(6) Uani d 1 . .
N N1 -0.0680(3) 0.6992(3) 0.67646(18) 0.0839(8) Uani d 1 . .
N N2 -0.1356(3) 0.5139(3) 0.69218(17) 0.0729(7) Uani d 1 . .
N N3 0.0757(2) 0.3148(2) 0.95995(15) 0.0535(6) Uani d 1 . .
N N4 0.4118(2) 0.2672(2) 1.21202(14) 0.0543(6) Uani d 1 . .
C C1 -0.1860(3) 0.6009(4) 0.6103(2) 0.0727(9) Uani d 1 . .
C C2 -0.0628(3) 0.5791(3) 0.73033(19) 0.0595(8) Uani d 1 . .
C C3 0.0080(3) 0.3883(3) 0.87466(19) 0.0564(7) Uani d 1 . .
H H3 -0.047481 0.350041 0.848437 0.068 Uiso calc 1 . .
C C4 0.0143(3) 0.5143(3) 0.82355(18) 0.0524(7) Uani d 1 . .
C C5 0.0951(3) 0.5791(3) 0.86249(18) 0.0528(7) Uani d 1 . .
C C6 0.2576(3) 0.5490(3) 0.99624(18) 0.0548(7) Uani d 1 . .
H H6 0.263435 0.635774 0.967296 0.066 Uiso calc 1 . .
C C7 0.3312(3) 0.4740(3) 1.07963(19) 0.0554(7) Uani d 1 . .
C C8 0.3322(3) 0.3400(3) 1.12679(18) 0.0510(7) Uani d 1 . .
C C9 0.2445(3) 0.2905(3) 1.08445(17) 0.0495(7) Uani d 1 . .
H H9 0.239041 0.203628 1.113368 0.059 Uiso calc 1 . .
C C10 0.1645(2) 0.3672(3) 0.99992(17) 0.0479(7) Uani d 1 . .
C C11 0.1729(3) 0.4969(3) 0.95330(17) 0.0495(7) Uani d 1 . .
C C12 0.5588(3) 0.2719(3) 1.21148(19) 0.0655(8) Uani d 1 . .
H H12A 0.569509 0.360773 1.178841 0.079 Uiso calc 1 . .
H H12B 0.605173 0.220547 1.176408 0.079 Uiso calc 1 . .
C C13 0.6240(3) 0.2206(3) 1.3121(2) 0.0767(10) Uani d 1 . .
H H13A 0.720944 0.222963 1.309746 0.092 Uiso calc 1 . .
H H13B 0.581915 0.275375 1.345936 0.092 Uiso calc 1 . .
C C14 0.6068(3) 0.0834(3) 1.3656(2) 0.0829(11) Uani d 1 . .
H H14A 0.642767 0.054073 1.431599 0.100 Uiso calc 1 . .
H H14B 0.657452 0.026422 1.336142 0.100 Uiso calc 1 . .
C C15 0.4562(3) 0.0782(3) 1.3629(2) 0.0732(9) Uani d 1 . .
H H15A 0.446362 -0.011460 1.392007 0.088 Uiso calc 1 . .
H H15B 0.408760 0.125075 1.400558 0.088 Uiso calc 1 . .
C C16 0.3905(3) 0.1353(3) 1.26275(19) 0.0602(8) Uani d 1 . .
H H16A 0.428692 0.081034 1.227556 0.072 Uiso calc 1 . .
H H16B 0.292786 0.136451 1.265326 0.072 Uiso calc 1 . .
C C17 0.0544(3) 0.1821(3) 1.0101(2) 0.0596(8) Uani d 1 . .
H H17A -0.029777 0.173344 0.983203 0.072 Uiso calc 1 . .
H H17B 0.042178 0.168847 1.077120 0.072 Uiso calc 1 . .
C C18 0.1692(3) 0.0775(3) 1.0047(2) 0.0613(8) Uani d 1 . .
C C19 0.2007(4) -0.0381(3) 1.0801(3) 0.0839(10) Uani d 1 . .
H H19 0.153116 -0.049765 1.135303 0.101 Uiso calc 1 . .
C C20 0.3014(5) -0.1382(4) 1.0764(4) 0.1067(13) Uani d 1 . .
H H20 0.319731 -0.216775 1.128258 0.128 Uiso calc 1 . .
C C21 0.3726(5) -0.1226(5) 0.9984(5) 0.1236(16) Uani d 1 . .
H H21 0.441061 -0.190020 0.996214 0.148 Uiso calc 1 . .
C C22 0.3450(6) -0.0083(5) 0.9226(4) 0.150(2) Uani d 1 . .
H H22 0.395091 0.002815 0.868434 0.180 Uiso calc 1 . .
C C23 0.2423(5) 0.0921(4) 0.9254(3) 0.1159(15) Uani d 1 . .
H H23 0.223190 0.169991 0.872837 0.139 Uiso calc 1 . .
C C24 -0.2713(3) 0.5875(4) 0.5338(2) 0.0853(11) Uani d 1 . .
H H24 -0.344876 0.544481 0.565601 0.102 Uiso calc 1 . .
C C25 -0.1882(4) 0.5005(4) 0.4899(3) 0.1171(15) Uani d 1 . .
H H25A -0.157137 0.415446 0.539389 0.141 Uiso calc 1 . .
H H25B -0.107661 0.534888 0.464956 0.141 Uiso calc 1 . .
C C26 -0.2665(4) 0.4864(4) 0.4101(3) 0.1127(14) Uani d 1 . .
H H26A -0.205076 0.434701 0.381433 0.135 Uiso calc 1 . .
H H26B -0.339078 0.440211 0.436824 0.135 Uiso calc 1 . .
C C27 -0.3268(4) 0.6112(4) 0.3353(2) 0.0948(12) Uani d 1 . .
H H27 -0.250641 0.653171 0.307528 0.114 Uiso calc 1 . .
C C28 -0.4127(5) 0.6966(4) 0.3779(3) 0.1274(16) Uani d 1 . .
H H28A -0.492846 0.660744 0.401895 0.153 Uiso calc 1 . .
H H28B -0.444442 0.781228 0.328072 0.153 Uiso calc 1 . .
C C29 -0.3383(5) 0.7134(4) 0.4595(3) 0.1212(15) Uani d 1 . .
H H29A -0.269221 0.764582 0.433456 0.145 Uiso calc 1 . .
H H29B -0.403422 0.760878 0.489193 0.145 Uiso calc 1 . .
C C30 -0.4034(4) 0.5969(5) 0.2541(3) 0.1172(14) Uani d 1 . .
H H30A -0.482705 0.561190 0.277632 0.176 Uiso calc 1 . .
H H30B -0.344326 0.539912 0.229418 0.176 Uiso calc 1 . .
H H30C -0.431828 0.680354 0.203884 0.176 Uiso calc 1 . .
O O1A 0.9230(8) -0.0496(7) 0.7385(6) 0.090(2) Uani d 0.655(8) A 1
H H1A 0.973132 -0.121327 0.762874 0.135 Uiso d 0.655(8) A 1
C C1A 0.9840(10) 0.0330(8) 0.6585(6) 0.119(3) Uani d 0.655(8) A 1
H H1AA 1.064792 -0.015019 0.639707 0.143 Uiso calc 0.655(8) A 1
C C2A 0.8698(11) 0.0861(12) 0.5824(7) 0.189(5) Uani d 0.655(8) A 1
H H2AA 0.845004 0.016382 0.568347 0.283 Uiso calc 0.655(8) A 1
H H2AB 0.898808 0.146171 0.525414 0.283 Uiso calc 0.655(8) A 1
H H2AC 0.791923 0.130018 0.604323 0.283 Uiso calc 0.655(8) A 1
C C3A 1.0152(10) 0.1391(9) 0.6815(7) 0.195(5) Uani d 0.655(8) A 1
H H3AA 0.936961 0.176312 0.707382 0.292 Uiso calc 0.655(8) A 1
H H3AB 1.037392 0.204036 0.624393 0.292 Uiso calc 0.655(8) A 1
H H3AC 1.091995 0.107152 0.728049 0.292 Uiso calc 0.655(8) A 1
O O1B 0.957(2) -0.063(2) 0.7405(12) 0.153(7) Uani d 0.345(8) A 2
H H1B 1.001248 -0.137151 0.766192 0.229 Uiso d 0.345(8) A 2
C C1B 0.9053(17) 0.0324(15) 0.6486(10) 0.133(6) Uani d 0.345(8) A 2
H H1BA 0.850989 -0.012521 0.622232 0.160 Uiso calc 0.345(8) A 2
C C2B 1.0239(15) 0.0430(19) 0.5902(14) 0.186(9) Uani d 0.345(8) A 2
H H2BA 1.003882 0.122132 0.534881 0.280 Uiso calc 0.345(8) A 2
H H2BB 1.044114 -0.029514 0.569942 0.280 Uiso calc 0.345(8) A 2
H H2BC 1.101692 0.043478 0.627413 0.280 Uiso calc 0.345(8) A 2
C C3B 0.8059(16) 0.1510(13) 0.6445(11) 0.149(6) Uani d 0.345(8) A 2
H H3BA 0.724542 0.126930 0.674673 0.223 Uiso calc 0.345(8) A 2
H H3BB 0.782508 0.207177 0.578759 0.223 Uiso calc 0.345(8) A 2
H H3BC 0.846576 0.195344 0.677535 0.223 Uiso calc 0.345(8) A 2

loop_
_atom_site_aniso_label
_atom_site_aniso_U_11
_atom_site_aniso_U_22
_atom_site_aniso_U_33
_atom_site_aniso_U_12
_atom_site_aniso_U_13
_atom_site_aniso_U_23
F1 0.1060(13) 0.0556(11) 0.0826(12) -0.0242(10) -0.0315(9) -0.0220(10)
O1 0.1174(18) 0.0798(18) 0.0625(14) -0.0149(14) -0.0320(12) -0.0096(13)
O2 0.0827(14) 0.0481(14) 0.0633(12) -0.0152(11) -0.0102(10) -0.0050(11)
N1 0.112(2) 0.069(2) 0.0580(16) -0.0174(16) -0.0288(14) -0.0085(15)
N2 0.0910(18) 0.0633(18) 0.0559(16) -0.0016(14) -0.0208(13) -0.0184(14)
N3 0.0655(14) 0.0434(14) 0.0499(13) -0.0095(11) -0.0098(11) -0.0157(11)
N4 0.0632(14) 0.0502(15) 0.0447(13) -0.0128(11) -0.0068(10) -0.0108(11)
C1 0.091(2) 0.062(2) 0.062(2) -0.0046(18) -0.0144(16) -0.0248(18)
C2 0.0696(18) 0.053(2) 0.0481(17) -0.0020(15) -0.0063(13) -0.0145(16)
C3 0.0642(17) 0.054(2) 0.0531(17) -0.0091(14) -0.0077(13) -0.0236(16)
C4 0.0611(17) 0.0470(18) 0.0469(16) -0.0073(14) -0.0036(12) -0.0163(14)
C5 0.0604(17) 0.0467(19) 0.0480(16) -0.0082(14) 0.0028(12) -0.0149(14)
C6 0.0686(18) 0.0418(17) 0.0515(16) -0.0150(14) -0.0021(13) -0.0121(14)
C7 0.0675(18) 0.0500(19) 0.0555(17) -0.0198(15) -0.0057(14) -0.0231(15)
C8 0.0623(17) 0.0444(17) 0.0460(15) -0.0127(13) 0.0006(12) -0.0154(13)
C9 0.0632(16) 0.0378(16) 0.0494(15) -0.0109(13) -0.0001(12) -0.0178(13)
C10 0.0565(16) 0.0434(17) 0.0429(15) -0.0092(13) -0.0009(12) -0.0153(13)
C11 0.0564(16) 0.0463(18) 0.0440(15) -0.0091(13) -0.0003(12) -0.0153(13)
C12 0.0619(19) 0.071(2) 0.0582(18) -0.0141(15) -0.0036(13) -0.0164(16)
C13 0.070(2) 0.087(3) 0.0651(19) -0.0174(18) -0.0105(15) -0.0177(19)
C14 0.079(2) 0.085(3) 0.063(2) -0.0060(19) -0.0141(15) -0.0062(19)
C15 0.083(2) 0.070(2) 0.0539(18) -0.0086(17) -0.0047(14) -0.0109(16)
C16 0.0689(18) 0.0499(19) 0.0557(17) -0.0096(14) -0.0011(13) -0.0137(15)
C17 0.0751(19) 0.0438(18) 0.0613(18) -0.0197(15) -0.0098(14) -0.0169(15)
C18 0.084(2) 0.0416(18) 0.0646(19) -0.0140(16) -0.0119(15) -0.0262(16)
C19 0.100(3) 0.059(2) 0.084(2) -0.004(2) -0.0161(18) -0.022(2)
C20 0.122(3) 0.060(3) 0.129(4) 0.009(2) -0.041(3) -0.037(3)
C21 0.122(4) 0.093(4) 0.170(5) 0.009(3) -0.014(4) -0.080(4)
C22 0.205(5) 0.103(4) 0.141(4) 0.009(4) 0.052(4) -0.064(4)
C23 0.171(4) 0.075(3) 0.090(3) 0.009(3) 0.024(3) -0.034(2)
C24 0.089(2) 0.102(3) 0.056(2) -0.007(2) -0.0193(16) -0.025(2)
C25 0.123(3) 0.094(3) 0.135(3) 0.024(2) -0.065(3) -0.065(3)
C26 0.129(3) 0.099(3) 0.114(3) 0.014(2) -0.046(2) -0.061(3)
C27 0.105(3) 0.118(4) 0.069(2) -0.029(2) -0.0087(19) -0.039(2)
C28 0.167(4) 0.101(3) 0.095(3) 0.037(3) -0.069(3) -0.043(3)
C29 0.164(4) 0.088(3) 0.097(3) 0.034(3) -0.071(3) -0.045(2)
C30 0.137(3) 0.133(4) 0.091(3) -0.022(3) -0.033(2) -0.055(3)
O1A 0.094(3) 0.058(3) 0.106(4) -0.009(3) 0.010(2) -0.020(3)
C1A 0.115(6) 0.090(5) 0.122(6) -0.021(4) 0.019(3) -0.005(4)
C2A 0.195(9) 0.196(10) 0.123(6) -0.062(8) -0.024(5) 0.015(6)
C3A 0.225(9) 0.146(7) 0.215(9) -0.118(7) 0.015(7) -0.028(6)
O1B 0.182(14) 0.119(9) 0.081(7) 0.048(7) 0.009(6) 0.013(7)
C1B 0.142(10) 0.101(8) 0.083(8) 0.015(8) 0.027(6) 0.031(7)
C2B 0.128(11) 0.186(14) 0.144(11) -0.005(9) 0.040(9) 0.042(10)
C3B 0.176(12) 0.091(9) 0.115(10) 0.021(7) -0.002(8) 0.013(7)

loop_
_atom_type_symbol
_atom_type_description
_atom_type_scat_dispersion_real
_atom_type_scat_dispersion_imag
_atom_type_scat_source
C C 0.0033 0.0016 'International Tables Vol C Tables 4.2.6.8 and 6.1.1.4'
H H 0.0000 0.0000 'International Tables Vol C Tables 4.2.6.8 and 6.1.1.4'
F F 0.0171 0.0103 'International Tables Vol C Tables 4.2.6.8 and 6.1.1.4'
N N 0.0061 0.0033 'International Tables Vol C Tables 4.2.6.8 and 6.1.1.4'
O O 0.0106 0.0060 'International Tables Vol C Tables 4.2.6.8 and 6.1.1.4'

loop_
_geom_angle_atom_site_label_1
_geom_angle_atom_site_label_2
_geom_angle_atom_site_label_3
_geom_angle_site_symmetry_1
_geom_angle_site_symmetry_3
_geom_angle
_geom_angle_publ_flag
C1 O1 N1 . . 106.8(2) ?
C2 N1 O1 . . 102.7(3) ?
C1 N2 C2 . . 103.3(3) ?
C3 N3 C10 . . 119.1(2) ?
C3 N3 C17 . . 119.8(2) ?
C10 N3 C17 . . 121.1(2) ?
C8 N4 C12 . . 116.85(19) ?
C8 N4 C16 . . 116.8(2) ?
C16 N4 C12 . . 111.4(2) ?
O1 C1 C24 . . 118.7(3) ?
N2 C1 O1 . . 112.6(3) ?
N2 C1 C24 . . 128.7(3) ?
N1 C2 N2 . . 114.5(3) ?
N1 C2 C4 . . 124.0(3) ?
N2 C2 C4 . . 121.6(3) ?
N3 C3 H3 . . 117.4 ?
N3 C3 C4 . . 125.2(3) ?
C4 C3 H3 . . 117.4 ?
C3 C4 C2 . . 118.2(3) ?
C3 C4 C5 . . 119.5(2) ?
C5 C4 C2 . . 122.3(3) ?
O2 C5 C4 . . 124.3(2) ?
O2 C5 C11 . . 120.9(3) ?
C4 C5 C11 . . 114.8(2) ?
C7 C6 H6 . . 119.8 ?
C7 C6 C11 . . 120.4(3) ?
C11 C6 H6 . . 119.8 ?
F1 C7 C8 . . 118.6(2) ?
C6 C7 F1 . . 117.8(3) ?
C6 C7 C8 . . 123.6(3) ?
N4 C8 C7 . . 121.0(3) ?
C9 C8 N4 . . 123.7(2) ?
C9 C8 C7 . . 115.3(2) ?
C8 C9 H9 . . 119.0 ?
C8 C9 C10 . . 122.0(3) ?
C10 C9 H9 . . 119.0 ?
C9 C10 N3 . . 120.6(2) ?
C11 C10 N3 . . 118.9(2) ?
C11 C10 C9 . . 120.5(3) ?
C6 C11 C5 . . 119.6(2) ?
C10 C11 C5 . . 122.2(3) ?
C10 C11 C6 . . 118.1(2) ?
N4 C12 H12A . . 109.4 ?
N4 C12 H12B . . 109.4 ?
N4 C12 C13 . . 111.1(2) ?
H12A C12 H12B . . 108.0 ?
C13 C12 H12A . . 109.4 ?
C13 C12 H12B . . 109.4 ?
C12 C13 H13A . . 109.5 ?
C12 C13 H13B . . 109.5 ?
H13A C13 H13B . . 108.1 ?
C14 C13 C12 . . 110.8(3) ?
C14 C13 H13A . . 109.5 ?
C14 C13 H13B . . 109.5 ?
C13 C14 H14A . . 109.8 ?
C13 C14 H14B . . 109.8 ?
C13 C14 C15 . . 109.4(3) ?
H14A C14 H14B . . 108.2 ?
C15 C14 H14A . . 109.8 ?
C15 C14 H14B . . 109.8 ?
C14 C15 H15A . . 109.1 ?
C14 C15 H15B . . 109.1 ?
H15A C15 H15B . . 107.8 ?
C16 C15 C14 . . 112.5(2) ?
C16 C15 H15A . . 109.1 ?
C16 C15 H15B . . 109.1 ?
N4 C16 C15 . . 111.7(3) ?
N4 C16 H16A . . 109.3 ?
N4 C16 H16B . . 109.3 ?
C15 C16 H16A . . 109.3 ?
C15 C16 H16B . . 109.3 ?
H16A C16 H16B . . 107.9 ?
N3 C17 H17A . . 108.6 ?
N3 C17 H17B . . 108.6 ?
N3 C17 C18 . . 114.6(2) ?
H17A C17 H17B . . 107.6 ?
C18 C17 H17A . . 108.6 ?
C18 C17 H17B . . 108.6 ?
C19 C18 C17 . . 119.8(3) ?
C19 C18 C23 . . 117.8(3) ?
C23 C18 C17 . . 122.4(3) ?
C18 C19 H19 . . 119.2 ?
C18 C19 C20 . . 121.6(4) ?
C20 C19 H19 . . 119.2 ?
C19 C20 H20 . . 119.9 ?
C21 C20 C19 . . 120.1(4) ?
C21 C20 H20 . . 119.9 ?
C20 C21 H21 . . 120.1 ?
C20 C21 C22 . . 119.9(5) ?
C22 C21 H21 . . 120.1 ?
C21 C22 H22 . . 119.9 ?
C21 C22 C23 . . 120.2(4) ?
C23 C22 H22 . . 119.9 ?
C18 C23 C22 . . 120.4(4) ?
C18 C23 H23 . . 119.8 ?
C22 C23 H23 . . 119.8 ?
C1 C24 H24 . . 106.9 ?
C25 C24 C1 . . 110.4(3) ?
C25 C24 H24 . . 106.9 ?
C29 C24 C1 . . 113.8(3) ?
C29 C24 H24 . . 106.9 ?
C29 C24 C25 . . 111.5(3) ?
C24 C25 H25A . . 109.0 ?
C24 C25 H25B . . 109.0 ?
C24 C25 C26 . . 113.1(3) ?
H25A C25 H25B . . 107.8 ?
C26 C25 H25A . . 109.0 ?
C26 C25 H25B . . 109.0 ?
C25 C26 H26A . . 109.0 ?
C25 C26 H26B . . 109.0 ?
H26A C26 H26B . . 107.8 ?
C27 C26 C25 . . 112.9(3) ?
C27 C26 H26A . . 109.0 ?
C27 C26 H26B . . 109.0 ?
C26 C27 H27 . . 106.9 ?
C26 C27 C28 . . 110.4(3) ?
C26 C27 C30 . . 112.9(4) ?
C28 C27 H27 . . 106.9 ?
C28 C27 C30 . . 112.4(3) ?
C30 C27 H27 . . 106.9 ?
C27 C28 H28A . . 108.8 ?
C27 C28 H28B . . 108.8 ?
C27 C28 C29 . . 113.7(3) ?
H28A C28 H28B . . 107.7 ?
C29 C28 H28A . . 108.8 ?
C29 C28 H28B . . 108.8 ?
C24 C29 C28 . . 112.5(3) ?
C24 C29 H29A . . 109.1 ?
C24 C29 H29B . . 109.1 ?
C28 C29 H29A . . 109.1 ?
C28 C29 H29B . . 109.1 ?
H29A C29 H29B . . 107.8 ?
C27 C30 H30A . . 109.5 ?
C27 C30 H30B . . 109.5 ?
C27 C30 H30C . . 109.5 ?
H30A C30 H30B . . 109.5 ?
H30A C30 H30C . . 109.5 ?
H30B C30 H30C . . 109.5 ?
C1A O1A H1A . . 111.0 ?
O1A C1A H1AA . . 112.1 ?
O1A C1A C2A . . 102.5(8) ?
O1A C1A C3A . . 109.0(8) ?
C2A C1A H1AA . . 112.1 ?
C3A C1A H1AA . . 112.1 ?
C3A C1A C2A . . 108.4(9) ?
C1A C2A H2AA . . 109.5 ?
C1A C2A H2AB . . 109.5 ?
C1A C2A H2AC . . 109.5 ?
H2AA C2A H2AB . . 109.5 ?
H2AA C2A H2AC . . 109.5 ?
H2AB C2A H2AC . . 109.5 ?
C1A C3A H3AA . . 109.5 ?
C1A C3A H3AB . . 109.5 ?
C1A C3A H3AC . . 109.5 ?
H3AA C3A H3AB . . 109.5 ?
H3AA C3A H3AC . . 109.5 ?
H3AB C3A H3AC . . 109.5 ?
C1B O1B H1B . . 141.8 ?
O1B C1B H1BA . . 103.5 ?
O1B C1B C2B . . 105.0(17) ?
O1B C1B C3B . . 118.6(16) ?
C2B C1B H1BA . . 103.5 ?
C2B C1B C3B . . 120.3(15) ?
C3B C1B H1BA . . 103.5 ?
C1B C2B H2BA . . 109.5 ?
C1B C2B H2BB . . 109.5 ?
C1B C2B H2BC . . 109.5 ?
H2BA C2B H2BB . . 109.5 ?
H2BA C2B H2BC . . 109.5 ?
H2BB C2B H2BC . . 109.5 ?
C1B C3B H3BA . . 109.5 ?
C1B C3B H3BB . . 109.5 ?
C1B C3B H3BC . . 109.5 ?
H3BA C3B H3BB . . 109.5 ?
H3BA C3B H3BC . . 109.5 ?
H3BB C3B H3BC . . 109.5 ?

loop_
_geom_bond_atom_site_label_1
_geom_bond_atom_site_label_2
_geom_bond_site_symmetry_2
_geom_bond_distance
_geom_bond_publ_flag
F1 C7 . 1.361(3) ?
O1 N1 . 1.427(3) ?
O1 C1 . 1.333(4) ?
O2 C5 . 1.245(3) ?
N1 C2 . 1.293(4) ?
N2 C1 . 1.292(4) ?
N2 C2 . 1.383(4) ?
N3 C3 . 1.344(3) ?
N3 C10 . 1.399(3) ?
N3 C17 . 1.469(3) ?
N4 C8 . 1.393(3) ?
N4 C12 . 1.474(3) ?
N4 C16 . 1.463(3) ?
C1 C24 . 1.501(4) ?
C2 C4 . 1.462(4) ?
C3 H3 . 0.9300 ?
C3 C4 . 1.363(4) ?
C4 C5 . 1.439(4) ?
C5 C11 . 1.462(4) ?
C6 H6 . 0.9300 ?
C6 C7 . 1.351(3) ?
C6 C11 . 1.395(4) ?
C7 C8 . 1.417(4) ?
C8 C9 . 1.390(4) ?
C9 H9 . 0.9300 ?
C9 C10 . 1.395(3) ?
C10 C11 . 1.394(4) ?
C12 H12A . 0.9700 ?
C12 H12B . 0.9700 ?
C12 C13 . 1.507(4) ?
C13 H13A . 0.9700 ?
C13 H13B . 0.9700 ?
C13 C14 . 1.506(4) ?
C14 H14A . 0.9700 ?
C14 H14B . 0.9700 ?
C14 C15 . 1.512(4) ?
C15 H15A . 0.9700 ?
C15 H15B . 0.9700 ?
C15 C16 . 1.499(4) ?
C16 H16A . 0.9700 ?
C16 H16B . 0.9700 ?
C17 H17A . 0.9700 ?
C17 H17B . 0.9700 ?
C17 C18 . 1.504(4) ?
C18 C19 . 1.362(4) ?
C18 C23 . 1.363(5) ?
C19 H19 . 0.9300 ?
C19 C20 . 1.377(5) ?
C20 H20 . 0.9300 ?
C20 C21 . 1.334(6) ?
C21 H21 . 0.9300 ?
C21 C22 . 1.355(6) ?
C22 H22 . 0.9300 ?
C22 C23 . 1.388(6) ?
C23 H23 . 0.9300 ?
C24 H24 . 0.9800 ?
C24 C25 . 1.494(5) ?
C24 C29 . 1.485(5) ?
C25 H25A . 0.9700 ?
C25 H25B . 0.9700 ?
C25 C26 . 1.506(5) ?
C26 H26A . 0.9700 ?
C26 H26B . 0.9700 ?
C26 C27 . 1.464(5) ?
C27 H27 . 0.9800 ?
C27 C28 . 1.481(5) ?
C27 C30 . 1.515(5) ?
C28 H28A . 0.9700 ?
C28 H28B . 0.9700 ?
C28 C29 . 1.523(5) ?
C29 H29A . 0.9700 ?
C29 H29B . 0.9700 ?
C30 H30A . 0.9600 ?
C30 H30B . 0.9600 ?
C30 H30C . 0.9600 ?
O1A H1A . 0.8200 ?
O1A C1A . 1.438(8) ?
C1A H1AA . 0.9800 ?
C1A C2A . 1.489(9) ?
C1A C3A . 1.448(10) ?
C2A H2AA . 0.9600 ?
C2A H2AB . 0.9600 ?
C2A H2AC . 0.9600 ?
C3A H3AA . 0.9600 ?
C3A H3AB . 0.9600 ?
C3A H3AC . 0.9600 ?
O1B H1B . 0.8200 ?
O1B C1B . 1.430(10) ?
C1B H1BA . 0.9800 ?
C1B C2B . 1.460(13) ?
C1B C3B . 1.487(13) ?
C2B H2BA . 0.9600 ?
C2B H2BB . 0.9600 ?
C2B H2BC . 0.9600 ?
C3B H3BA . 0.9600 ?
C3B H3BB . 0.9600 ?
C3B H3BC . 0.9600 ?

loop_
_geom_hbond_atom_site_label_D
_geom_hbond_atom_site_label_H
_geom_hbond_atom_site_label_A
_geom_hbond_site_symmetry_A
_geom_hbond_distance_DH
_geom_hbond_distance_HA
_geom_hbond_distance_DA
_geom_hbond_angle_DHA
C12 H12A F1 . 0.97 2.19 2.873(4) 126
C16 H16B O1A 2_657 0.97 2.53 3.441(9) 155
C17 H17B O1A 2_657 0.97 2.59 3.504(9) 157
C17 H17B O1B 2_657 0.97 2.55 3.491(17) 162
O1A H1A O2 1_645 0.82 2.09 2.906(9) 180
O1B H1B O2 1_645 0.82 1.84 2.662(19) 180

loop_
_geom_torsion_atom_site_label_1
_geom_torsion_atom_site_label_2
_geom_torsion_atom_site_label_3
_geom_torsion_atom_site_label_4
_geom_torsion_site_symmetry_1
_geom_torsion_site_symmetry_2
_geom_torsion_site_symmetry_3
_geom_torsion_site_symmetry_4
_geom_torsion
_geom_torsion_publ_flag
F1 C7 C8 N4 . . . . -3.4(4) ?
F1 C7 C8 C9 . . . . 173.7(2) ?
O1 N1 C2 N2 . . . . -0.7(3) ?
O1 N1 C2 C4 . . . . 178.5(2) ?
O1 C1 C24 C25 . . . . 110.5(4) ?
O1 C1 C24 C29 . . . . -15.7(5) ?
O2 C5 C11 C6 . . . . -2.0(4) ?
O2 C5 C11 C10 . . . . 177.2(2) ?
N1 O1 C1 N2 . . . . -0.3(4) ?
N1 O1 C1 C24 . . . . -178.4(3) ?
N1 C2 C4 C3 . . . . 178.0(3) ?
N1 C2 C4 C5 . . . . -1.8(4) ?
N2 C1 C24 C25 . . . . -67.3(5) ?
N2 C1 C24 C29 . . . . 166.5(3) ?
N2 C2 C4 C3 . . . . -2.8(4) ?
N2 C2 C4 C5 . . . . 177.4(2) ?
N3 C3 C4 C2 . . . . 178.2(2) ?
N3 C3 C4 C5 . . . . -2.0(4) ?
N3 C10 C11 C5 . . . . -1.9(4) ?
N3 C10 C11 C6 . . . . 177.3(2) ?
N3 C17 C18 C19 . . . . 146.5(3) ?
N3 C17 C18 C23 . . . . -35.2(4) ?
N4 C8 C9 C10 . . . . 178.8(2) ?
N4 C12 C13 C14 . . . . 57.9(3) ?
C1 O1 N1 C2 . . . . 0.6(3) ?
C1 N2 C2 N1 . . . . 0.6(4) ?
C1 N2 C2 C4 . . . . -178.7(3) ?
C1 C24 C25 C26 . . . . -178.1(4) ?
C1 C24 C29 C28 . . . . 174.5(4) ?
C2 N2 C1 O1 . . . . -0.1(3) ?
C2 N2 C1 C24 . . . . 177.7(3) ?
C2 C4 C5 O2 . . . . 4.5(4) ?
C2 C4 C5 C11 . . . . -175.9(2) ?
C3 N3 C10 C9 . . . . -174.9(2) ?
C3 N3 C10 C11 . . . . 4.4(4) ?
C3 N3 C17 C18 . . . . 103.8(3) ?
C3 C4 C5 O2 . . . . -175.3(2) ?
C3 C4 C5 C11 . . . . 4.3(4) ?
C4 C5 C11 C6 . . . . 178.3(2) ?
C4 C5 C11 C10 . . . . -2.4(3) ?
C6 C7 C8 N4 . . . . 179.0(2) ?
C6 C7 C8 C9 . . . . -3.9(4) ?
C7 C6 C11 C5 . . . . -179.3(2) ?
C7 C6 C11 C10 . . . . 1.4(4) ?
C7 C8 C9 C10 . . . . 1.8(4) ?
C8 N4 C12 C13 . . . . 164.6(3) ?
C8 N4 C16 C15 . . . . -166.8(2) ?
C8 C9 C10 N3 . . . . -179.0(2) ?
C8 C9 C10 C11 . . . . 1.7(4) ?
C9 C10 C11 C5 . . . . 177.4(2) ?
C9 C10 C11 C6 . . . . -3.3(4) ?
C10 N3 C3 C4 . . . . -2.6(4) ?
C10 N3 C17 C18 . . . . -76.8(3) ?
C11 C6 C7 F1 . . . . -175.2(2) ?
C11 C6 C7 C8 . . . . 2.4(4) ?
C12 N4 C8 C7 . . . . -53.5(3) ?
C12 N4 C8 C9 . . . . 129.7(3) ?
C12 N4 C16 C15 . . . . 55.4(3) ?
C12 C13 C14 C15 . . . . -55.0(4) ?
C13 C14 C15 C16 . . . . 53.5(4) ?
C14 C15 C16 N4 . . . . -54.0(4) ?
C16 N4 C8 C7 . . . . 171.0(2) ?
C16 N4 C8 C9 . . . . -5.8(4) ?
C16 N4 C12 C13 . . . . -57.6(3) ?
C17 N3 C3 C4 . . . . 176.8(2) ?
C17 N3 C10 C9 . . . . 5.8(4) ?
C17 N3 C10 C11 . . . . -174.9(2) ?
C17 C18 C19 C20 . . . . 177.4(3) ?
C17 C18 C23 C22 . . . . -178.3(4) ?
C18 C19 C20 C21 . . . . 1.3(6) ?
C19 C18 C23 C22 . . . . 0.1(6) ?
C19 C20 C21 C22 . . . . -0.5(7) ?
C20 C21 C22 C23 . . . . -0.5(8) ?
C21 C22 C23 C18 . . . . 0.7(8) ?
C23 C18 C19 C20 . . . . -1.0(5) ?
C24 C25 C26 C27 . . . . 54.2(5) ?
C25 C24 C29 C28 . . . . 48.9(5) ?
C25 C26 C27 C28 . . . . -54.2(5) ?
C25 C26 C27 C30 . . . . 179.0(4) ?
C26 C27 C28 C29 . . . . 53.2(5) ?
C27 C28 C29 C24 . . . . -51.5(6) ?
C29 C24 C25 C26 . . . . -50.6(5) ?
C30 C27 C28 C29 . . . . -179.7(4) ?

_cod_database_fobs_code 2312064
